data_1000021
loop_
_publ_author_name
'Gzella, Andrzej'
'Rozwadowska, Maria D.'
'Sulima, Agnieszka'

_publ_section_title
;
Two dihydro-5H-thiazolinono[2,3-a]isoquinoline S-oxides
;
_journal_issue 12
_journal_name_full 'Acta Crystallographica, Section C'
_journal_page_first 1454
_journal_page_last 1456
_journal_paper_doi 10.1107/S0108270101016638
_journal_volume 57
_journal_year 2001
_chemical_formula_iupac 'C13 H15 N O4 S'
_chemical_formula_moiety 'C13 H15 N O4 S'
_chemical_formula_sum 'C13 H15 N O4 S'
_chemical_formula_weight 281.32
_chemical_name_systematic
;
8,9-Dimethoxy-6,10b-dihydro-1-oxo-5H-thiazolo[2,3-a]isoquinolin-3-one
;
_space_group_IT_number 14
_symmetry_cell_setting monoclinic
_symmetry_space_group_name_Hall '-P 2ybc'
_symmetry_space_group_name_H-M 'P 1 21/c 1'
_atom_sites_solution_hydrogens geom
_atom_sites_solution_primary direct
_atom_sites_solution_secondary difmap
_audit_creation_method SHELXL-97
_cell_angle_alpha 90.00
_cell_angle_beta 102.967(11)
_cell_angle_gamma 90.00
_cell_formula_units_Z 4
_cell_length_a 19.967(2)
_cell_length_b 7.5484(9)
_cell_length_c 9.1666(13)
_cell_measurement_reflns_used 49
_cell_measurement_temperature 293(2)
_cell_measurement_theta_max 27.8
_cell_measurement_theta_min 14.3
_cell_volume 1346.3(3)
_computing_cell_refinement 'KM-4 Software'
_computing_data_collection 'KM-4 Software (Kuma, 1991)'
_computing_data_reduction 'KM-4 Software'
_computing_molecular_graphics 'ORTEP-3 for Windows (Farrugia, 1997)'
_computing_publication_material 'WINGX (Farrugia, 1999)'
_computing_structure_refinement 'SHELXL97 (Sheldrick, 1997)'
_computing_structure_solution 'SHELXS-7 (Sheldrick, 1997)'
_diffrn_ambient_temperature 293(2)
_diffrn_measured_fraction_theta_full .996
_diffrn_measured_fraction_theta_max .996
_diffrn_measurement_device_type 'Kuma KM-4'
_diffrn_measurement_method \w/2\q
_diffrn_radiation_monochromator graphite
_diffrn_radiation_source 'fine-focus sealed tube'
_diffrn_radiation_type CuK\a
_diffrn_radiation_wavelength 1.54178
_diffrn_reflns_av_R_equivalents .0437
_diffrn_reflns_av_sigmaI/netI .0230
_diffrn_reflns_limit_h_max 23
_diffrn_reflns_limit_h_min -24
_diffrn_reflns_limit_k_max 0
_diffrn_reflns_limit_k_min -9
_diffrn_reflns_limit_l_max 11
_diffrn_reflns_limit_l_min 0
_diffrn_reflns_number 2735
_diffrn_reflns_theta_full 70.17
_diffrn_reflns_theta_max 70.17
_diffrn_reflns_theta_min 2.27
_diffrn_standards_decay_% 3.5
_diffrn_standards_interval_count 100
_diffrn_standards_number 2
_exptl_absorpt_coefficient_mu 2.239
_exptl_absorpt_correction_T_max .611
_exptl_absorpt_correction_T_min .455
_exptl_absorpt_correction_type psi-scan
_exptl_absorpt_process_details '(North et al., 1968)'
_exptl_crystal_colour Colourless
_exptl_crystal_density_diffrn 1.388
_exptl_crystal_density_method 'not measured'
_exptl_crystal_description Plate
_exptl_crystal_F_000 592
_exptl_crystal_size_max .50
_exptl_crystal_size_mid .33
_exptl_crystal_size_min .22
_refine_diff_density_max .856
_refine_diff_density_min -.330
_refine_ls_extinction_method none
_refine_ls_goodness_of_fit_ref 1.044
_refine_ls_hydrogen_treatment constr
_refine_ls_matrix_type full
_refine_ls_number_parameters 174
_refine_ls_number_reflns 2556
_refine_ls_number_restraints 0
_refine_ls_restrained_S_all 1.044
_refine_ls_R_factor_all .0641
_refine_ls_R_factor_gt .0499
_refine_ls_shift/su_max .001
_refine_ls_shift/su_mean .001
_refine_ls_structure_factor_coef Fsqd
_refine_ls_weighting_details 'calc w = 1/[\s^2^(Fo^2^)+(0.1120P)^2^+0.4410P] where P = (Fo^2^+2Fc^2^)/3'
_refine_ls_weighting_scheme calc
_refine_ls_wR_factor_gt .1464
_refine_ls_wR_factor_ref .1583
_reflns_number_gt 2119
_reflns_number_total 2556
_reflns_threshold_expression I>2\s(I)
_cod_duplicate_entry 2012368
_cod_depositor_comments
;
The following automatic conversions were performed:
'_symmetry_cell_setting' value 'Monoclinic' changed to 'monoclinic'
according to '/home/saulius/struct/CIF-dictionaries/cif_core.dic'
dictionary named 'cif_core.dic' version 2.4.1 from
2010-06-29.

'_exptl_absorpt_correction_type' value 'Psi-scan' changed to
'psi-scan' according to
'/home/saulius/struct/CIF-dictionaries/cif_core.dic' dictionary named
'cif_core.dic' version 2.4.1 from 2010-06-29.

Automatic conversion script
Id: cif_fix_enum 1527 2010-12-29 10:47:43Z saulius 
;
_cod_original_sg_symbol_H-M 'P 21/c'
_cod_database_code 1000021

loop_
_symmetry_equiv_pos_as_xyz
'x, y, z'
'-x, y+1/2, -z+1/2'
'-x, -y, -z'
'x, -y-1/2, z-1/2'

loop_
_atom_site_label
_atom_site_fract_x
_atom_site_fract_y
_atom_site_fract_z
_atom_site_U_iso_or_equiv
_atom_site_adp_type
_atom_site_calc_flag
_atom_site_refinement_flags
_atom_site_occupancy
_atom_site_type_symbol
S1 .13739(3) .30932(7) .08402(6) .0381(2) Uani d . 1 S
C2 .04978(12) .2658(3) -.0144(3) .0394(5) Uani d . 1 C
H2A .0199 .2591 .0556 .047 Uiso calc . 1 H
H2B .0333 .3595 -.0859 .047 Uiso calc . 1 H
C3 .05037(11) .0913(3) -.0942(2) .0372(5) Uani d . 1 C
N4 .10504(10) -.0061(2) -.0283(2) .0382(4) Uani d . 1 N
C5 .12147(14) -.1796(3) -.0795(3) .0486(6) Uani d . 1 C
H5A .0893 -.2090 -.1725 .058 Uiso calc . 1 H
H5B .1174 -.2685 -.0056 .058 Uiso calc . 1 H
C6 .19420(14) -.1792(3) -.1039(3) .0483(6) Uani d . 1 C
H6A .2074 -.2995 -.1221 .058 Uiso calc . 1 H
H6B .1956 -.1091 -.1918 .058 Uiso calc . 1 H
C6A .24505(12) -.1045(3) .0293(2) .0389(5) Uani d . 1 C
C7 .31396(13) -.1563(3) .0586(3) .0464(6) Uani d . 1 C
H7A .3281 -.2366 -.0053 .056 Uiso calc . 1 H
C8 .36166(12) -.0910(3) .1801(3) .0449(6) Uani d . 1 C
C9 .33926(12) .0297(3) .2768(2) .0400(5) Uani d . 1 C
C10 .27133(12) .0793(3) .2498(2) .0371(5) Uani d . 1 C
H10 .2569 .1576 .3149 .044 Uiso calc . 1 H
C10A .22341(11) .0135(3) .1255(2) .0336(5) Uani d . 1 C
C10B .14946(11) .0668(3) .1052(2) .0337(5) Uani d . 1 C
H10B .1329 .0278 .1928 .040 Uiso calc . 1 H
O1 .17430(10) .3703(3) -.0304(2) .0565(5) Uani d . 1 O
O2 .00588(9) .0465(2) -.20395(19) .0504(5) Uani d . 1 O
O3 .42959(10) -.1315(3) .2172(2) .0677(6) Uani d . 1 O
C11 .4545(2) -.2540(9) .1233(6) .129(2) Uani d . 1 C
H11A .4304 -.3644 .1213 .193 Uiso calc R 1 H
H11B .5028 -.2732 .1617 .193 Uiso calc R 1 H
H11C .4470 -.2069 .0236 .193 Uiso calc R 1 H
O4 .38964(9) .0877(3) .3936(2) .0575(5) Uani d . 1 O
C12 .3690(2) .2088(7) .4925(5) .1003(17) Uani d . 1 C
H12A .3535 .3165 .4399 .150 Uiso calc R 1 H
H12B .4073 .2341 .5741 .150 Uiso calc R 1 H
H12C .3323 .1582 .5308 .150 Uiso calc R 1 H

loop_
_atom_site_aniso_label
_atom_site_aniso_U_11
_atom_site_aniso_U_22
_atom_site_aniso_U_33
_atom_site_aniso_U_12
_atom_site_aniso_U_13
_atom_site_aniso_U_23
S1 .0407(4) .0315(3) .0431(4) .0005(2) .0117(2) -.0041(2)
C2 .0381(12) .0405(12) .0402(11) .0060(9) .0100(9) -.0004(9)
C3 .0380(11) .0369(11) .0368(11) -.0005(9) .0087(9) .0021(9)
N4 .0409(10) .0321(9) .0392(9) -.0004(8) .0040(8) -.0046(8)
C5 .0504(14) .0324(12) .0573(15) .0015(10) .0000(11) -.0104(10)
C6 .0509(14) .0438(14) .0463(13) .0065(11) .0027(11) -.0154(10)
C6A .0449(12) .0338(11) .0374(11) .0017(9) .0083(9) -.0033(9)
C7 .0470(13) .0444(13) .0488(13) .0061(10) .0133(10) -.0104(11)
C8 .0387(12) .0465(13) .0496(13) .0039(10) .0103(10) -.0038(11)
C9 .0384(12) .0421(12) .0384(11) -.0025(9) .0065(9) -.0028(9)
C10 .0400(12) .0371(11) .0358(11) -.0031(9) .0122(9) -.0047(9)
C10A .0379(11) .0311(10) .0329(10) -.0008(8) .0100(8) .0020(8)
C10B .0385(11) .0322(11) .0310(10) -.0017(8) .0088(8) .0000(8)
O1 .0575(11) .0463(10) .0726(12) -.0016(8) .0289(9) .0140(9)
O2 .0477(10) .0510(11) .0460(9) -.0002(8) -.0031(8) -.0046(8)
O3 .0409(10) .0851(15) .0736(13) .0146(10) .0055(9) -.0263(12)
C11 .064(2) .184(5) .128(4) .057(3) .000(2) -.075(4)
O4 .0392(9) .0722(13) .0569(11) .0009(8) .0020(8) -.0225(10)
C12 .067(2) .129(4) .091(3) .019(2) -.0104(19) -.070(3)

loop_
_atom_type_symbol
_atom_type_description
_atom_type_scat_dispersion_real
_atom_type_scat_dispersion_imag
_atom_type_scat_source
C C .0181 .0091 'International Tables Vol C Tables 4.2.6.8 and 6.1.1.4'
H H .0000 .0000 'International Tables Vol C Tables 4.2.6.8 and 6.1.1.4'
N N .0311 .0180 'International Tables Vol C Tables 4.2.6.8 and 6.1.1.4'
O O .0492 .0322 'International Tables Vol C Tables 4.2.6.8 and 6.1.1.4'
S S .3331 .5567 'International Tables Vol C Tables 4.2.6.8 and 6.1.1.4'
